data_4330198
loop_
_publ_author_name
'Evgeny V. Tretyakov'
'Svyatoslav E. Tolstikov'
'Anastasiya O. Suvorova'
'Aleksey V. Polushkin'
'Galina V. Romanenko'
'Artem S. Bogomyakov'
'Sergey L. Veber'
'Matvey V. Fedin'
'Dmitry V. Stass'
'Edward Reijerse'
'Wolfgang Lubitz'
'Ekaterina M. Zueva'
'Victor I. Ovcharenko'

_publ_section_title
;
 Crucial Role of Paramagnetic Ligands for Magnetostructural Anomalies in
 "Breathing Crystals"
;
_journal_name_full 'Inorganic Chemistry'
_journal_page_first 9385
_journal_page_last 9394
_journal_paper_doi 10.1021/ic301149e
_journal_volume 51
_journal_year 2012
_chemical_formula_sum 'C22.5 H26 Cu F12 N3 O5'
_chemical_formula_weight 710.00
_chemical_name_systematic
; 
 ? 
;
_space_group_IT_number 2
_symmetry_cell_setting triclinic
_symmetry_space_group_name_Hall '-P 1'
_symmetry_space_group_name_H-M 'P -1'
_atom_sites_solution_hydrogens geom
_atom_sites_solution_primary direct
_atom_sites_solution_secondary difmap
_audit_creation_method SHELXL-97
_cell_angle_alpha 65.211(4)
_cell_angle_beta 76.198(4)
_cell_angle_gamma 89.196(5)
_cell_formula_units_Z 2
_cell_length_a 11.3739(8)
_cell_length_b 11.7901(8)
_cell_length_c 12.5095(9)
_cell_measurement_reflns_used 7069
_cell_measurement_temperature 150(2)
_cell_measurement_theta_max 24.53
_cell_measurement_theta_min 2.26
_cell_volume 1471.92(19)
_computing_cell_refinement 'Bruker SAINT'
_computing_data_collection 'Bruker APEX2'
_computing_data_reduction 'Bruker SAINT'
_computing_molecular_graphics 'Bruker SHELXTL'
_computing_publication_material 'Bruker SHELXTL'
_computing_structure_refinement 'SHELXL-97 (Sheldrick, 1997)'
_computing_structure_solution 'SHELXS-97 (Sheldrick, 1990)'
_diffrn_ambient_temperature 150(2)
_diffrn_measured_fraction_theta_full 0.965
_diffrn_measured_fraction_theta_max 0.965
_diffrn_measurement_device_type 'Bruker APEX-II CCD'
_diffrn_measurement_method '\f and \w scans'
_diffrn_radiation_monochromator graphite
_diffrn_radiation_source 'fine-focus sealed tube'
_diffrn_radiation_type MoK\a
_diffrn_radiation_wavelength 0.71073
_diffrn_reflns_av_R_equivalents 0.0619
_diffrn_reflns_av_sigmaI/netI 0.0923
_diffrn_reflns_limit_h_max 15
_diffrn_reflns_limit_h_min -15
_diffrn_reflns_limit_k_max 15
_diffrn_reflns_limit_k_min -15
_diffrn_reflns_limit_l_max 16
_diffrn_reflns_limit_l_min -16
_diffrn_reflns_number 23997
_diffrn_reflns_theta_full 28.72
_diffrn_reflns_theta_max 28.72
_diffrn_reflns_theta_min 1.86
_diffrn_standards_number 0
_exptl_absorpt_coefficient_mu 0.855
_exptl_absorpt_correction_T_max 0.5526
_exptl_absorpt_correction_T_min 0.4601
_exptl_absorpt_correction_type multi-scan
_exptl_crystal_colour pink
_exptl_crystal_density_diffrn 1.602
_exptl_crystal_description bulk
_exptl_crystal_F_000 718
_exptl_crystal_size_max 0.18
_exptl_crystal_size_mid 0.14
_exptl_crystal_size_min 0.08
_refine_diff_density_max 1.677
_refine_diff_density_min -0.696
_refine_diff_density_rms 0.113
_refine_ls_extinction_method none
_refine_ls_goodness_of_fit_ref 1.017
_refine_ls_hydrogen_treatment constr
_refine_ls_matrix_type fullcycle
_refine_ls_number_parameters 419
_refine_ls_number_reflns 7362
_refine_ls_number_restraints 11
_refine_ls_restrained_S_all 1.026
_refine_ls_R_factor_all 0.1320
_refine_ls_R_factor_gt 0.0635
_refine_ls_shift/su_max 0.000
_refine_ls_shift/su_mean 0.000
_refine_ls_structure_factor_coef Fsqd
_refine_ls_weighting_details 'calc w=1/[\s^2^(Fo^2^)+(0.1022P)^2^+2.3191P] where P=(Fo^2^+2Fc^2^)/3'
_refine_ls_weighting_scheme calc
_refine_ls_wR_factor_gt 0.1762
_refine_ls_wR_factor_ref 0.2113
_reflns_number_gt 4081
_reflns_number_total 7362
_reflns_threshold_expression >2sigma(I)
_cod_data_source_file ic301149e_si_002_14.cif
_cod_data_source_block 484as
_cod_original_cell_volume 1471.92(18)
_cod_original_formula_sum 'C22.50 H26 Cu F12 N3 O5'
_cod_database_code 4330198

loop_
_symmetry_equiv_pos_as_xyz
'x, y, z'
'-x, -y, -z'

loop_
_atom_site_label
_atom_site_type_symbol
_atom_site_fract_x
_atom_site_fract_y
_atom_site_fract_z
_atom_site_U_iso_or_equiv
_atom_site_adp_type
_atom_site_occupancy
_atom_site_symmetry_multiplicity
_atom_site_calc_flag
_atom_site_refinement_flags
Cu1 Cu 0.5000 0.5000 0.0000 0.0256(2) Uani 1 2 d S
O1 O 0.5794(3) 0.5341(3) 0.1369(3) 0.0356(8) Uani 1 1 d .
C1 C 0.5835(5) 0.6212(7) 0.2734(6) 0.0515(16) Uani 1 1 d .
F1 F 0.680(2) 0.674(2) 0.2159(18) 0.126(11) Uani 0.50 1 d P
F2 F 0.601(3) 0.531(3) 0.370(2) 0.101(9) Uani 0.50 1 d P
F3 F 0.5243(17) 0.6942(13) 0.3203(14) 0.057(4) Uani 0.50 1 d P
F1A F 0.6820(19) 0.7117(17) 0.1805(17) 0.064(3) Uani 0.50 1 d P
F2A F 0.633(3) 0.536(2) 0.350(3) 0.099(9) Uani 0.50 1 d P
F3A F 0.514(2) 0.674(2) 0.331(2) 0.153(11) Uani 0.50 1 d P
C2 C 0.5144(5) 0.5682(5) 0.2103(4) 0.0335(11) Uani 1 1 d .
C3 C 0.3873(5) 0.5601(5) 0.2446(5) 0.0380(12) Uani 1 1 d .
H3A H 0.3489 0.5844 0.3068 0.046 Uiso 1 1 calc R
C4 C 0.3157(4) 0.5180(4) 0.1913(4) 0.0306(10) Uani 1 1 d .
C5 C 0.1758(5) 0.5135(6) 0.2363(5) 0.0449(14) Uani 1 1 d .
F4 F 0.1385(3) 0.5430(4) 0.3290(3) 0.0657(11) Uani 1 1 d .
F5 F 0.1236(3) 0.3992(4) 0.2722(4) 0.0763(13) Uani 1 1 d .
F6 F 0.1296(4) 0.5897(5) 0.1479(4) 0.0914(15) Uani 1 1 d .
O2 O 0.3436(3) 0.4819(3) 0.1106(3) 0.0324(8) Uani 1 1 d .
Cu2 Cu 0.0000 0.0000 0.5000 0.0266(2) Uani 1 2 d S
O3 O -0.0913(3) -0.0647(3) 0.4185(3) 0.0314(7) Uani 1 1 d .
C6 C -0.1532(5) -0.1910(6) 0.3380(6) 0.0454(14) Uani 1 1 d .
F7 F -0.2654(3) -0.2272(5) 0.4090(4) 0.0865(14) Uani 1 1 d .
F8 F -0.1631(4) -0.0906(4) 0.2397(4) 0.0761(12) Uani 1 1 d .
F9 F -0.1180(4) -0.2792(4) 0.3011(4) 0.0720(12) Uani 1 1 d .
C7 C -0.0690(4) -0.1620(5) 0.4034(4) 0.0300(10) Uani 1 1 d .
C8 C 0.0154(5) -0.2446(5) 0.4426(4) 0.0338(11) Uani 1 1 d .
H8A H 0.0222 -0.3145 0.4231 0.041 Uiso 1 1 calc R
C9 C 0.0898(4) -0.2298(4) 0.5085(4) 0.0304(10) Uani 1 1 d .
C10 C 0.1792(5) -0.3278(6) 0.5495(5) 0.0440(13) Uani 1 1 d .
F10 F 0.1548(4) -0.4320(4) 0.5401(4) 0.0784(13) Uani 1 1 d .
F11 F 0.1819(4) -0.3579(3) 0.6629(3) 0.0665(11) Uani 1 1 d .
F12 F 0.2915(3) -0.2807(4) 0.4821(4) 0.0827(13) Uani 1 1 d .
O4 O 0.0972(3) -0.1439(3) 0.5406(3) 0.0290(7) Uani 1 1 d .
O01 O 0.5151(3) 0.3125(3) 0.0638(3) 0.0301(7) Uani 1 1 d .
N1 N 0.4715(3) 0.2313(4) 0.1750(3) 0.0307(9) Uani 1 1 d .
C01 C 0.5560(4) 0.1795(5) 0.2579(4) 0.0345(11) Uani 1 1 d .
C011 C 0.5167(5) 0.2151(6) 0.3648(5) 0.0489(15) Uani 1 1 d .
H01A H 0.5222 0.3067 0.3339 0.073 Uiso 1 1 calc R
H01B H 0.5702 0.1813 0.4196 0.073 Uiso 1 1 calc R
H01C H 0.4326 0.1801 0.4095 0.073 Uiso 1 1 calc R
C012 C 0.5508(5) 0.0372(5) 0.2986(6) 0.0522(15) Uani 1 1 d .
H01D H 0.5764 0.0197 0.2269 0.078 Uiso 1 1 calc R
H01E H 0.4674 -0.0006 0.3430 0.078 Uiso 1 1 calc R
H01F H 0.6053 0.0016 0.3519 0.078 Uiso 1 1 calc R
C013 C 0.6840(4) 0.2400(6) 0.1841(5) 0.0442(13) Uani 1 1 d .
H01G H 0.7083 0.2185 0.1148 0.066 Uiso 1 1 calc R
H01H H 0.7406 0.2091 0.2357 0.066 Uiso 1 1 calc R
H01I H 0.6854 0.3314 0.1542 0.066 Uiso 1 1 calc R
C02 C 0.3469(4) 0.1927(4) 0.2112(4) 0.0291(10) Uani 1 1 d .
C03 C 0.2710(4) 0.1111(5) 0.3244(5) 0.0343(11) Uani 1 1 d .
H03A H 0.2973 0.0660 0.3962 0.041 Uiso 1 1 calc R
N2 N 0.1565(3) 0.1062(4) 0.3162(4) 0.0343(10) Uani 1 1 d .
N3 N 0.1601(3) 0.1827(4) 0.1989(4) 0.0317(9) Uani 1 1 d .
C031 C 0.0453(5) 0.2001(6) 0.1609(5) 0.0436(13) Uani 1 1 d .
H03B H 0.0164 0.1210 0.1615 0.052 Uiso 1 1 calc R
H03C H -0.0170 0.2174 0.2210 0.052 Uiso 1 1 calc R
C032 C 0.0566(7) 0.3014(10) 0.0407(8) 0.119(4) Uani 1 1 d .
H03D H -0.0223 0.3078 0.0210 0.179 Uiso 1 1 calc R
H03E H 0.1167 0.2841 -0.0198 0.179 Uiso 1 1 calc R
H03F H 0.0829 0.3806 0.0398 0.179 Uiso 1 1 calc R
C04 C 0.2714(4) 0.2357(5) 0.1331(4) 0.0312(10) Uani 1 1 d .
H04A H 0.2947 0.2919 0.0491 0.037 Uiso 1 1 calc R
C1S C 0.2370 -0.0934 0.1170 0.108 Uiso 0.50 1 d PD
H1SA H 0.1661 -0.0918 0.0876 0.162 Uiso 0.50 1 d PR
H1SB H 0.2555 -0.1786 0.1556 0.162 Uiso 0.50 1 d PR
H1SC H 0.2218 -0.0579 0.1749 0.162 Uiso 0.50 1 d PR
C2S C 0.3447 -0.0168 0.0103 0.137 Uiso 0.50 1 d PD
H2SA H 0.3298 0.0695 -0.0292 0.165 Uiso 0.50 1 d PR
H2SB H 0.3635 -0.0511 -0.0485 0.165 Uiso 0.50 1 d PR
C3S C 0.4426 -0.0311 0.0740 0.216 Uiso 0.50 1 d PD
H3SA H 0.4284 -0.1095 0.1454 0.260 Uiso 0.50 1 d PR
H3SB H 0.4476 0.0362 0.0974 0.260 Uiso 0.50 1 d PR
C4S C 0.5537 -0.0272 -0.0157 0.110 Uiso 0.50 1 d PD
H4SA H 0.5339 -0.0378 -0.0816 0.132 Uiso 0.50 1 d PR
H4SB H 0.6015 -0.0931 0.0214 0.132 Uiso 0.50 1 d PR
C5S C 0.6216 0.0959 -0.0609 0.133 Uiso 0.50 1 d PD
H5SA H 0.6396 0.1090 0.0045 0.159 Uiso 0.50 1 d PR
H5SB H 0.5772 0.1626 -0.1033 0.159 Uiso 0.50 1 d PR
C6S C 0.7353 0.0872 -0.1457 0.305 Uiso 0.50 1 d PD
H6SA H 0.7551 0.1613 -0.2214 0.366 Uiso 0.50 1 d PR
H6SB H 0.7282 0.0150 -0.1616 0.366 Uiso 0.50 1 d PR
C7S C 0.8286 0.0751 -0.0743 0.097 Uiso 0.50 1 d PD
H7SA H 0.9068 0.0686 -0.1207 0.146 Uiso 0.50 1 d PR
H7SB H 0.8326 0.1477 -0.0585 0.146 Uiso 0.50 1 d PR
H7SC H 0.8057 0.0012 0.0015 0.146 Uiso 0.50 1 d PR

loop_
_atom_site_aniso_label
_atom_site_aniso_U_11
_atom_site_aniso_U_22
_atom_site_aniso_U_33
_atom_site_aniso_U_23
_atom_site_aniso_U_13
_atom_site_aniso_U_12
Cu1 0.0204(4) 0.0295(5) 0.0232(4) -0.0112(3) 0.0009(3) -0.0038(3)
O1 0.0316(18) 0.037(2) 0.036(2) -0.0160(17) -0.0043(15) -0.0009(15)
C1 0.036(3) 0.078(5) 0.049(4) -0.033(4) -0.016(3) 0.013(3)
F1 0.120(12) 0.19(2) 0.051(11) -0.044(13) 0.011(8) -0.114(14)
F2 0.129(19) 0.117(15) 0.063(8) -0.021(8) -0.072(9) 0.014(10)
F3 0.075(10) 0.059(5) 0.080(7) -0.054(5) -0.052(7) 0.031(5)
F1A 0.065(7) 0.074(7) 0.047(9) -0.029(7) 0.003(6) -0.033(6)
F2A 0.114(15) 0.083(12) 0.17(2) -0.083(15) -0.116(16) 0.063(12)
F3A 0.057(10) 0.27(2) 0.27(2) -0.25(2) -0.034(12) 0.023(12)
C2 0.040(3) 0.031(3) 0.030(3) -0.012(2) -0.011(2) 0.002(2)
C3 0.044(3) 0.041(3) 0.034(3) -0.022(2) -0.009(2) 0.009(2)
C4 0.028(2) 0.023(2) 0.033(3) -0.006(2) -0.005(2) -0.0019(18)
C5 0.032(3) 0.054(4) 0.050(3) -0.029(3) 0.001(2) 0.003(3)
F4 0.0403(19) 0.092(3) 0.080(3) -0.062(2) 0.0064(17) 0.0047(18)
F5 0.043(2) 0.074(3) 0.102(3) -0.055(2) 0.031(2) -0.0223(18)
F6 0.046(2) 0.138(4) 0.074(3) -0.030(3) -0.015(2) 0.039(3)
O2 0.0226(16) 0.0304(18) 0.0317(18) -0.0090(15) 0.0074(13) -0.0039(13)
Cu2 0.0213(4) 0.0252(4) 0.0339(5) -0.0136(4) -0.0061(3) -0.0010(3)
O3 0.0266(17) 0.0301(18) 0.041(2) -0.0184(16) -0.0089(14) 0.0019(13)
C6 0.035(3) 0.054(4) 0.065(4) -0.039(3) -0.019(3) 0.011(3)
F7 0.037(2) 0.133(4) 0.113(3) -0.080(3) -0.010(2) -0.021(2)
F8 0.103(3) 0.067(3) 0.082(3) -0.034(2) -0.062(3) 0.011(2)
F9 0.079(3) 0.079(3) 0.114(3) -0.079(3) -0.056(2) 0.033(2)
C7 0.023(2) 0.035(3) 0.036(3) -0.023(2) -0.0031(19) -0.0030(19)
C8 0.041(3) 0.031(3) 0.038(3) -0.023(2) -0.009(2) 0.004(2)
C9 0.025(2) 0.031(3) 0.031(3) -0.014(2) 0.0015(19) -0.0007(19)
C10 0.045(3) 0.052(4) 0.052(3) -0.036(3) -0.018(3) 0.015(3)
F10 0.104(3) 0.058(2) 0.123(4) -0.063(3) -0.077(3) 0.047(2)
F11 0.096(3) 0.065(2) 0.061(2) -0.036(2) -0.047(2) 0.042(2)
F12 0.038(2) 0.099(3) 0.098(3) -0.036(3) -0.010(2) 0.035(2)
O4 0.0242(16) 0.0281(17) 0.0376(18) -0.0175(15) -0.0066(13) 0.0012(13)
O01 0.0268(17) 0.0309(18) 0.0247(16) -0.0084(14) 0.0012(13) -0.0033(13)
N1 0.0206(19) 0.036(2) 0.029(2) -0.0115(18) 0.0000(15) -0.0033(16)
C01 0.025(2) 0.040(3) 0.033(3) -0.012(2) -0.005(2) 0.000(2)
C011 0.038(3) 0.064(4) 0.034(3) -0.012(3) -0.006(2) -0.005(3)
C012 0.034(3) 0.047(4) 0.063(4) -0.013(3) -0.011(3) 0.011(3)
C013 0.023(2) 0.057(4) 0.048(3) -0.019(3) -0.007(2) 0.001(2)
C02 0.022(2) 0.030(3) 0.031(2) -0.013(2) -0.0008(18) -0.0009(18)
C03 0.026(2) 0.035(3) 0.033(3) -0.008(2) -0.006(2) 0.002(2)
N2 0.025(2) 0.038(2) 0.032(2) -0.0075(19) -0.0061(17) 0.0002(17)
N3 0.024(2) 0.035(2) 0.033(2) -0.0132(19) -0.0065(16) 0.0000(17)
C031 0.027(3) 0.057(4) 0.046(3) -0.020(3) -0.011(2) -0.003(2)
C032 0.055(5) 0.144(9) 0.086(6) 0.033(6) -0.044(5) -0.018(5)
C04 0.027(2) 0.032(3) 0.031(3) -0.013(2) -0.0048(19) 0.0009(19)

loop_
_atom_type_symbol
_atom_type_description
_atom_type_scat_dispersion_real
_atom_type_scat_dispersion_imag
_atom_type_scat_source
C C 0.0033 0.0016 'International Tables Vol C Tables 4.2.6.8 and 6.1.1.4'
H H 0.0000 0.0000 'International Tables Vol C Tables 4.2.6.8 and 6.1.1.4'
N N 0.0061 0.0033 'International Tables Vol C Tables 4.2.6.8 and 6.1.1.4'
O O 0.0106 0.0060 'International Tables Vol C Tables 4.2.6.8 and 6.1.1.4'
F F 0.0171 0.0103 'International Tables Vol C Tables 4.2.6.8 and 6.1.1.4'
Cu Cu 0.3201 1.2651 'International Tables Vol C Tables 4.2.6.8 and 6.1.1.4'

loop_
_geom_angle_atom_site_label_1
_geom_angle_atom_site_label_2
_geom_angle_atom_site_label_3
_geom_angle
_geom_angle_site_symmetry_1
_geom_angle_site_symmetry_3
O2 Cu1 O2 179.999(1) 2_665 .
O2 Cu1 O01 94.55(13) 2_665 2_665
O2 Cu1 O01 85.45(13) . 2_665
O2 Cu1 O01 85.45(13) 2_665 .
O2 Cu1 O01 94.55(13) . .
O01 Cu1 O01 179.999(1) 2_665 .
O2 Cu1 O1 94.11(13) 2_665 .
O2 Cu1 O1 85.89(13) . .
O01 Cu1 O1 82.52(12) 2_665 .
O01 Cu1 O1 97.48(12) . .
O2 Cu1 O1 85.89(13) 2_665 2_665
O2 Cu1 O1 94.11(13) . 2_665
O01 Cu1 O1 97.48(12) 2_665 2_665
O01 Cu1 O1 82.52(12) . 2_665
O1 Cu1 O1 180.00(14) . 2_665
C2 O1 Cu1 119.9(3) . .
F1 C1 F3A 116.7(19) . .
F1 C1 F2 106(2) . .
F3A C1 F2 95.0(18) . .
F1 C1 F2A 90(2) . .
F3A C1 F2A 107.8(17) . .
F2 C1 F2A 17(3) . .
F1 C1 F3 107.2(17) . .
F3A C1 F3 10.0(19) . .
F2 C1 F3 101.1(14) . .
F2A C1 F3 112.1(13) . .
F1 C1 F1A 17(2) . .
F3A C1 F1A 109.9(15) . .
F2 C1 F1A 122.2(18) . .
F2A C1 F1A 106.7(18) . .
F3 C1 F1A 99.8(12) . .
F1 C1 C2 115.9(13) . .
F3A C1 C2 111.7(11) . .
F2 C1 C2 109.5(14) . .
F2A C1 C2 112.6(12) . .
F3 C1 C2 116.2(8) . .
F1A C1 C2 108.1(10) . .
C1 F1 F2A 48.1(13) . .
C1 F2A F1 42.0(13) . .
O1 C2 C3 127.7(5) . .
O1 C2 C1 115.0(5) . .
C3 C2 C1 117.2(5) . .
C4 C3 C2 122.5(5) . .
C4 C3 H3A 118.8 . .
C2 C3 H3A 118.8 . .
O2 C4 C3 130.7(5) . .
O2 C4 C5 111.4(4) . .
C3 C4 C5 117.9(5) . .
F6 C5 F4 107.1(5) . .
F6 C5 F5 106.6(5) . .
F4 C5 F5 106.3(5) . .
F6 C5 C4 111.0(4) . .
F4 C5 C4 114.8(5) . .
F5 C5 C4 110.5(4) . .
C4 O2 Cu1 128.9(3) . .
O4 Cu2 O4 179.998(1) 2_556 .
O4 Cu2 O3 92.81(13) 2_556 2_556
O4 Cu2 O3 87.19(13) . 2_556
O4 Cu2 O3 87.19(13) 2_556 .
O4 Cu2 O3 92.81(13) . .
O3 Cu2 O3 180.0 2_556 .
O4 Cu2 N2 87.99(13) 2_556 2_556
O4 Cu2 N2 92.01(13) . 2_556
O3 Cu2 N2 91.94(14) 2_556 2_556
O3 Cu2 N2 88.06(14) . 2_556
O4 Cu2 N2 92.01(13) 2_556 .
O4 Cu2 N2 87.99(13) . .
O3 Cu2 N2 88.06(14) 2_556 .
O3 Cu2 N2 91.94(14) . .
N2 Cu2 N2 179.999(1) 2_556 .
C7 O3 Cu2 123.4(3) . .
F7 C6 F9 107.9(5) . .
F7 C6 F8 105.3(5) . .
F9 C6 F8 106.4(5) . .
F7 C6 C7 110.8(5) . .
F9 C6 C7 113.7(4) . .
F8 C6 C7 112.3(5) . .
O3 C7 C8 128.5(4) . .
O3 C7 C6 112.6(4) . .
C8 C7 C6 118.8(4) . .
C9 C8 C7 122.7(4) . .
C9 C8 H8A 118.7 . .
C7 C8 H8A 118.7 . .
O4 C9 C8 128.6(5) . .
O4 C9 C10 112.6(4) . .
C8 C9 C10 118.7(4) . .
F11 C10 F10 108.3(5) . .
F11 C10 F12 105.8(5) . .
F10 C10 F12 107.7(5) . .
F11 C10 C9 111.8(4) . .
F10 C10 C9 113.1(4) . .
F12 C10 C9 109.8(5) . .
C9 O4 Cu2 123.9(3) . .
N1 O01 Cu1 125.1(3) . .
O01 N1 C02 117.0(4) . .
O01 N1 C01 119.6(3) . .
C02 N1 C01 123.4(4) . .
N1 C01 C013 107.6(4) . .
N1 C01 C011 108.8(4) . .
C013 C01 C011 109.6(4) . .
N1 C01 C012 107.9(4) . .
C013 C01 C012 110.0(4) . .
C011 C01 C012 112.8(5) . .
C01 C011 H01A 109.5 . .
C01 C011 H01B 109.5 . .
H01A C011 H01B 109.5 . .
C01 C011 H01C 109.5 . .
H01A C011 H01C 109.5 . .
H01B C011 H01C 109.5 . .
C01 C012 H01D 109.5 . .
C01 C012 H01E 109.5 . .
H01D C012 H01E 109.5 . .
C01 C012 H01F 109.5 . .
H01D C012 H01F 109.5 . .
H01E C012 H01F 109.5 . .
C01 C013 H01G 109.5 . .
C01 C013 H01H 109.5 . .
H01G C013 H01H 109.5 . .
C01 C013 H01I 109.5 . .
H01G C013 H01I 109.5 . .
H01H C013 H01I 109.5 . .
C04 C02 N1 123.1(4) . .
C04 C02 C03 105.4(4) . .
N1 C02 C03 131.5(4) . .
N2 C03 C02 110.0(4) . .
N2 C03 H03A 125.0 . .
C02 C03 H03A 125.0 . .
C03 N2 N3 105.5(4) . .
C03 N2 Cu2 118.1(3) . .
N3 N2 Cu2 135.6(3) . .
C04 N3 N2 112.7(4) . .
C04 N3 C031 128.6(4) . .
N2 N3 C031 118.7(4) . .
C032 C031 N3 113.6(5) . .
C032 C031 H03B 108.9 . .
N3 C031 H03B 108.9 . .
C032 C031 H03C 108.9 . .
N3 C031 H03C 108.9 . .
H03B C031 H03C 107.7 . .
C031 C032 H03D 109.5 . .
C031 C032 H03E 109.5 . .
H03D C032 H03E 109.5 . .
C031 C032 H03F 109.5 . .
H03D C032 H03F 109.5 . .
H03E C032 H03F 109.5 . .
N3 C04 C02 106.5(4) . .
N3 C04 H04A 126.8 . .
C02 C04 H04A 126.8 . .
C6S C1S C7S 154.9 2_655 2_655
C6S C1S C2S 84.8 2_655 .
C7S C1S C2S 99.6 2_655 .
C6S C1S C5S 69.4 2_655 2_655
C7S C1S C5S 127.5 2_655 2_655
C2S C1S C5S 37.7 . 2_655
C6S C1S H1SA 156.6 2_655 .
C7S C1S H1SA 11.4 2_655 .
C2S C1S H1SA 109.5 . .
C5S C1S H1SA 132.9 2_655 .
C6S C1S H1SB 81.5 2_655 .
C7S C1S H1SB 119.3 2_655 .
C2S C1S H1SB 109.5 . .
C5S C1S H1SB 73.1 2_655 .
H1SA C1S H1SB 109.5 . .
C6S C1S H1SC 47.3 2_655 .
C7S C1S H1SC 108.9 2_655 .
C2S C1S H1SC 109.5 . .
C5S C1S H1SC 113.6 2_655 .
H1SA C1S H1SC 109.5 . .
H1SB C1S H1SC 109.5 . .
C5S C2S C4S 77.6 2_655 2_655
C5S C2S C3S 50.5 2_655 .
C4S C2S C3S 30.5 2_655 .
C5S C2S C1S 74.9 2_655 .
C4S C2S C1S 127.2 2_655 .
C3S C2S C1S 101.0 . .
C5S C2S C6S 66.4 2_655 2_655
C4S C2S C6S 106.7 2_655 2_655
C3S C2S C6S 81.5 . 2_655
C1S C2S C6S 20.5 . 2_655
C5S C2S C7S 98.9 2_655 2_655
C4S C2S C7S 152.8 2_655 2_655
C3S C2S C7S 130.7 . 2_655
C1S C2S C7S 29.9 . 2_655
C6S C2S C7S 49.2 2_655 2_655
C5S C2S H2SA 162.1 2_655 .
C4S C2S H2SA 85.6 2_655 .
C3S C2S H2SA 111.6 . .
C1S C2S H2SA 111.6 . .
C6S C2S H2SA 113.5 2_655 .
C7S C2S H2SA 93.2 2_655 .
C5S C2S H2SB 82.1 2_655 .
C4S C2S H2SB 108.1 2_655 .
C3S C2S H2SB 111.6 . .
C1S C2S H2SB 111.6 . .
C6S C2S H2SB 125.8 2_655 .
C7S C2S H2SB 98.0 2_655 .
H2SA C2S H2SB 109.4 . .
C4S C3S C5S 98.8 2_655 2_655
C4S C3S C4S 71.7 2_655 .
C5S C3S C4S 99.8 2_655 .
C4S C3S C2S 61.1 2_655 .
C5S C3S C2S 42.9 2_655 .
C4S C3S C2S 104.4 . .
C4S C3S C3S 48.8 2_655 2_655
C5S C3S C3S 101.4 2_655 2_655
C4S C3S C3S 22.9 . 2_655
C2S C3S C3S 89.9 . 2_655
C4S C3S C6S 105.1 2_655 2_655
C5S C3S C6S 47.8 2_655 2_655
C4S C3S C6S 147.3 . 2_655
C2S C3S C6S 51.2 . 2_655
C3S C3S C6S 140.7 2_655 2_655
C4S C3S H3SA 171.9 2_655 .
C5S C3S H3SA 73.3 2_655 .
C4S C3S H3SA 110.9 . .
C2S C3S H3SA 110.9 . .
C3S C3S H3SA 133.4 2_655 .
C6S C3S H3SA 68.5 2_655 .
C4S C3S H3SB 76.5 2_655 .
C5S C3S H3SB 145.2 2_655 .
C4S C3S H3SB 110.9 . .
C2S C3S H3SB 110.9 . .
C3S C3S H3SB 100.8 2_655 .
C6S C3S H3SB 99.4 2_655 .
H3SA C3S H3SB 108.9 . .
C3S C4S C2S 88.4 2_655 2_655
C3S C4S C4S 78.0 2_655 2_655
C2S C4S C4S 117.7 2_655 2_655
C3S C4S C3S 108.3 2_655 .
C2S C4S C3S 117.8 2_655 .
C4S C4S C3S 30.3 2_655 .
C3S C4S C5S 50.7 2_655 .
C2S C4S C5S 42.4 2_655 .
C4S C4S C5S 88.1 2_655 .
C3S C4S C5S 107.1 . .
C3S C4S C5S 108.4 2_655 2_655
C2S C4S C5S 150.3 2_655 2_655
C4S C4S C5S 47.0 2_655 2_655
C3S C4S C5S 34.4 . 2_655
C5S C4S C5S 135.1 . 2_655
C3S C4S H4SA 62.5 2_655 .
C2S C4S H4SA 129.7 2_655 .
C4S C4S H4SA 96.4 2_655 .
C3S C4S H4SA 110.3 . .
C5S C4S H4SA 110.3 . .
C5S C4S H4SA 79.9 2_655 .
C3S C4S H4SB 140.8 2_655 .
C2S C4S H4SB 68.2 2_655 .
C4S C4S H4SB 140.3 2_655 .
C3S C4S H4SB 110.3 . .
C5S C4S H4SB 110.3 . .
C5S C4S H4SB 106.9 2_655 .
H4SA C4S H4SB 108.5 . .
C2S C5S C3S 86.5 2_655 2_655
C2S C5S C4S 60.0 2_655 .
C3S C5S C4S 30.6 2_655 .
C2S C5S C6S 75.2 2_655 .
C3S C5S C6S 97.5 2_655 .
C4S C5S C6S 102.7 . .
C2S C5S C1S 67.4 2_655 2_655
C3S C5S C1S 114.7 2_655 2_655
C4S C5S C1S 111.6 . 2_655
C6S C5S C1S 20.3 . 2_655
C2S C5S C4S 95.2 2_655 2_655
C3S C5S C4S 45.9 2_655 2_655
C4S C5S C4S 44.9 . 2_655
C6S C5S C4S 143.1 . 2_655
C1S C5S C4S 156.5 2_655 2_655
C2S C5S H5SA 73.5 2_655 .
C3S C5S H5SA 138.6 2_655 .
C4S C5S H5SA 111.2 . .
C6S C5S H5SA 111.2 . .
C1S C5S H5SA 90.9 2_655 .
C4S C5S H5SA 99.4 2_655 .
C2S C5S H5SB 170.7 2_655 .
C3S C5S H5SB 85.9 2_655 .
C4S C5S H5SB 111.2 . .
C6S C5S H5SB 111.2 . .
C1S C5S H5SB 120.9 2_655 .
C4S C5S H5SB 75.6 2_655 .
H5SA C5S H5SB 109.1 . .
C1S C6S C5S 90.3 2_655 .
C1S C6S C7S 16.1 2_655 .
C5S C6S C7S 102.0 . .
C1S C6S C2S 74.7 2_655 2_655
C5S C6S C2S 38.4 . 2_655
C7S C6S C2S 78.5 . 2_655
C1S C6S C3S 119.4 2_655 2_655
C5S C6S C3S 34.7 . 2_655
C7S C6S C3S 125.6 . 2_655
C2S C6S C3S 47.2 2_655 2_655
C1S C6S H6SA 106.4 2_655 .
C5S C6S H6SA 111.4 . .
C7S C6S H6SA 111.4 . .
C2S C6S H6SA 149.2 2_655 .
C3S C6S H6SA 115.0 2_655 .
C1S C6S H6SB 126.7 2_655 .
C5S C6S H6SB 111.4 . .
C7S C6S H6SB 111.4 . .
C2S C6S H6SB 92.6 2_655 .
C3S C6S H6SB 78.4 2_655 .
H6SA C6S H6SB 109.2 . .
C1S C7S C6S 9.0 2_655 .
C1S C7S C2S 50.5 2_655 2_655
C6S C7S C2S 52.3 . 2_655
C1S C7S H7SA 115.8 2_655 .
C6S C7S H7SA 109.5 . .
C2S C7S H7SA 147.8 2_655 .
C1S C7S H7SB 100.8 2_655 .
C6S C7S H7SB 109.5 . .
C2S C7S H7SB 102.2 2_655 .
H7SA C7S H7SB 109.5 . .
C1S C7S H7SC 111.4 2_655 .
C6S C7S H7SC 109.5 . .
C2S C7S H7SC 63.5 2_655 .
H7SA C7S H7SC 109.5 . .
H7SB C7S H7SC 109.5 . .

loop_
_geom_bond_atom_site_label_1
_geom_bond_atom_site_label_2
_geom_bond_distance
_geom_bond_site_symmetry_2
Cu1 O2 1.927(3) 2_665
Cu1 O2 1.927(3) .
Cu1 O01 2.032(3) 2_665
Cu1 O01 2.032(3) .
Cu1 O1 2.288(3) .
Cu1 O1 2.288(3) 2_665
O1 C2 1.236(6) .
C1 F1 1.17(2) .
C1 F3A 1.28(2) .
C1 F2 1.29(2) .
C1 F2A 1.30(2) .
C1 F3 1.325(16) .
C1 F1A 1.455(19) .
C1 C2 1.534(8) .
F1 F2A 1.75(4) .
C2 C3 1.399(7) .
C3 C4 1.379(7) .
C3 H3A 0.9500 .
C4 O2 1.226(6) .
C4 C5 1.550(7) .
C5 F6 1.318(7) .
C5 F4 1.321(6) .
C5 F5 1.326(7) .
Cu2 O4 1.962(3) 2_556
Cu2 O4 1.962(3) .
Cu2 O3 1.969(3) 2_556
Cu2 O3 1.969(3) .
Cu2 N2 2.392(4) 2_556
Cu2 N2 2.392(4) .
O3 C7 1.252(5) .
C6 F7 1.325(7) .
C6 F9 1.326(6) .
C6 F8 1.329(7) .
C6 C7 1.523(7) .
C7 C8 1.382(7) .
C8 C9 1.373(7) .
C8 H8A 0.9500 .
C9 O4 1.247(5) .
C9 C10 1.533(7) .
C10 F11 1.318(6) .
C10 F10 1.323(6) .
C10 F12 1.328(7) .
O01 N1 1.290(5) .
N1 C02 1.400(6) .
N1 C01 1.517(6) .
C01 C013 1.521(7) .
C01 C011 1.531(7) .
C01 C012 1.533(8) .
C011 H01A 0.9800 .
C011 H01B 0.9800 .
C011 H01C 0.9800 .
C012 H01D 0.9800 .
C012 H01E 0.9800 .
C012 H01F 0.9800 .
C013 H01G 0.9800 .
C013 H01H 0.9800 .
C013 H01I 0.9800 .
C02 C04 1.386(7) .
C02 C03 1.405(6) .
C03 N2 1.334(6) .
C03 H03A 0.9500 .
N2 N3 1.352(5) .
N3 C04 1.329(6) .
N3 C031 1.477(6) .
C031 C032 1.452(9) .
C031 H03B 0.9900 .
C031 H03C 0.9900 .
C032 H03D 0.9800 .
C032 H03E 0.9800 .
C032 H03F 0.9800 .
C04 H04A 0.9500 .
C1S C6S 0.5559 2_655
C1S C7S 0.9888 2_655
C1S C2S 1.5293 .
C1S C5S 1.5992 2_655
C1S H1SA 0.9601 .
C1S H1SB 0.9600 .
C1S H1SC 0.9600 .
C2S C5S 1.0139 2_655
C2S C4S 1.3019 2_655
C2S C3S 1.4864 .
C2S C6S 1.5787 2_655
C2S C7S 1.9547 2_655
C2S H2SA 0.9600 .
C2S H2SB 0.9601 .
C3S C4S 0.7555 2_655
C3S C5S 1.1497 2_655
C3S C4S 1.4626 .
C3S C3S 1.8454 2_655
C3S C6S 2.0028 2_655
C3S H3SA 0.9600 .
C3S H3SB 0.9600 .
C4S C3S 0.7555 2_655
C4S C2S 1.3019 2_655
C4S C4S 1.4193 2_655
C4S C5S 1.4688 .
C4S C5S 2.0080 2_655
C4S H4SA 0.9599 .
C4S H4SB 0.9601 .
C5S C2S 1.0140 2_655
C5S C3S 1.1497 2_655
C5S C6S 1.4970 .
C5S C1S 1.5992 2_655
C5S C4S 2.0079 2_655
C5S H5SA 0.9599 .
C5S H5SB 0.9600 .
C6S C1S 0.5558 2_655
C6S C7S 1.5107 .
C6S C2S 1.5788 2_655
C6S C3S 2.0028 2_655
C6S H6SA 0.9600 .
C6S H6SB 0.9601 .
C7S C1S 0.9888 2_655
C7S C2S 1.9547 2_655
C7S H7SA 0.9601 .
C7S H7SB 0.9600 .
C7S H7SC 0.9600 .
